data_4300801
loop_
_publ_author_name
'Stanciu, Corneliu'
'Hino, Shirley S.'
'Stender, Matthias'
'Richards, Anne F.'
'Olmstead, Marilyn M.'
'Power, Philip P.'

_publ_section_title
;
 Synthesis and Characterization of Ge(II), Sn(II), and Pb(II)
 Monoamides with -NH2 Ligands
;
_journal_coden_ASTM INOCAJ
_journal_issue 8
_journal_name_full 'Inorganic Chemistry'
_journal_page_first 2774
_journal_page_last 2780
_journal_paper_doi 10.1021/ic048362l
_journal_volume 44
_journal_year 2005
_chemical_formula_moiety 'C60 H78 Ge2 N2, 1.5(C7 H8)'
_chemical_formula_sum 'C70.5 H90 Ge2 N2'
_chemical_formula_weight 1110.63
_chemical_name_common '[(Dipp*GeNH2)2].1.5toluene'
_space_group_IT_number 15
_symmetry_cell_setting monoclinic
_symmetry_space_group_name_Hall '-C 2yc'
_symmetry_space_group_name_H-M 'C 1 2/c 1'
_atom_sites_solution_hydrogens geom
_atom_sites_solution_primary direct
_atom_sites_solution_secondary difmap
_audit_creation_method SHELXL-97
_cell_angle_alpha 90.00
_cell_angle_beta 114.265(2)
_cell_angle_gamma 90.00
_cell_formula_units_Z 8
_cell_length_a 43.490(5)
_cell_length_b 16.840(2)
_cell_length_c 18.469(2)
_cell_measurement_reflns_used 985
_cell_measurement_temperature 90(2)
_cell_measurement_theta_max 20.0
_cell_measurement_theta_min 2.5
_cell_volume 12331(2)
_computing_cell_refinement SMART
_computing_data_collection 'SMART 5.054 (Bruker, 2002)'
_computing_data_reduction 'SAINT 6.45A (Bruker, 2003)'
_computing_molecular_graphics 'SHELXTL 5.1, XP (Sheldrick, 1994)'
_computing_publication_material SHELXL97
_computing_structure_refinement 'SHELXL97 (Sheldrick, 1997)'
_computing_structure_solution 'SHELXS97 (Sheldrick, 1990)'
_diffrn_ambient_temperature 90(2)
_diffrn_detector_area_resol_mean 8.3
_diffrn_measured_fraction_theta_full 0.999
_diffrn_measured_fraction_theta_max 0.999
_diffrn_measurement_device_type 'Bruker SMART 1000'
_diffrn_measurement_method \w
_diffrn_radiation_monochromator graphite
_diffrn_radiation_source 'fine-focus sealed tube'
_diffrn_radiation_type MoK\a
_diffrn_radiation_wavelength 0.71073
_diffrn_reflns_av_R_equivalents 0.0583
_diffrn_reflns_av_sigmaI/netI 0.0448
_diffrn_reflns_limit_h_max 52
_diffrn_reflns_limit_h_min -52
_diffrn_reflns_limit_k_max 20
_diffrn_reflns_limit_k_min -20
_diffrn_reflns_limit_l_max 22
_diffrn_reflns_limit_l_min -22
_diffrn_reflns_number 58631
_diffrn_reflns_theta_full 25.25
_diffrn_reflns_theta_max 25.25
_diffrn_reflns_theta_min 1.92
_diffrn_standards_number 0
_exptl_absorpt_coefficient_mu 1.016
_exptl_absorpt_correction_T_max 0.867
_exptl_absorpt_correction_T_min 0.815
_exptl_absorpt_correction_type multi-scan
_exptl_absorpt_process_details 'SADABS 2.10 (Sheldrick, 2003)'
_exptl_crystal_colour colorless
_exptl_crystal_density_diffrn 1.196
_exptl_crystal_density_method 'not measured'
_exptl_crystal_description plate
_exptl_crystal_F_000 4728
_exptl_crystal_size_max 0.21
_exptl_crystal_size_mid 0.18
_exptl_crystal_size_min 0.14
_refine_diff_density_max 0.759
_refine_diff_density_min -0.430
_refine_diff_density_rms 0.076
_refine_ls_extinction_method none
_refine_ls_goodness_of_fit_ref 1.065
_refine_ls_hydrogen_treatment constr
_refine_ls_matrix_type full
_refine_ls_number_parameters 691
_refine_ls_number_reflns 11141
_refine_ls_number_restraints 15
_refine_ls_restrained_S_all 1.066
_refine_ls_R_factor_all 0.0784
_refine_ls_R_factor_gt 0.0434
_refine_ls_shift/su_max 0.002
_refine_ls_shift/su_mean 0.000
_refine_ls_structure_factor_coef Fsqd
_refine_ls_weighting_details 'calc w=1/[\s^2^(Fo^2^)+(0.0561P)^2^+27.5399P] where P=(Fo^2^+2Fc^2^)/3'
_refine_ls_weighting_scheme calc
_refine_ls_wR_factor_gt 0.1017
_refine_ls_wR_factor_ref 0.1270
_reflns_number_gt 7896
_reflns_number_total 11141
_reflns_threshold_expression I>2\s(I)
_cod_data_source_file ic048362lsi20041118_070255.cif
_cod_data_source_block ar118
_cod_original_cell_volume 12331(3)
_cod_original_sg_symbol_H-M 'C 2/c'
_cod_original_formula_sum 'C70.50 H90 Ge2 N2'
_cod_database_code 4300801

loop_
_symmetry_equiv_pos_as_xyz
'x, y, z'
'-x, y, -z+1/2'
'x+1/2, y+1/2, z'
'-x+1/2, y+1/2, -z+1/2'
'-x, -y, -z'
'x, -y, z-1/2'
'-x+1/2, -y+1/2, -z'
'x+1/2, -y+1/2, z-1/2'

loop_
_atom_site_label
_atom_site_type_symbol
_atom_site_fract_x
_atom_site_fract_y
_atom_site_fract_z
_atom_site_U_iso_or_equiv
_atom_site_adp_type
_atom_site_occupancy
_atom_site_symmetry_multiplicity
_atom_site_calc_flag
_atom_site_refinement_flags
_atom_site_disorder_assembly
_atom_site_disorder_group
Ge1 Ge 0.032419(8) 0.25804(2) 0.32711(2) 0.02810(11) Uani 1 1 d . . .
Ge2 Ge 0.240133(9) 0.82205(2) 0.44256(2) 0.02592(11) Uani 1 1 d . . .
N1 N 0.0000 0.3347(2) 0.2500 0.0318(10) Uani 1 2 d S . .
H1 H 0.0086 0.3641 0.2213 0.048(12) Uiso 1 1 d R . .
N2 N 0.0000 0.1817(3) 0.2500 0.0401(11) Uani 1 2 d S . .
H2 H 0.0091 0.1474 0.2333 0.032(10) Uiso 1 1 d R . .
N3 N 0.21899(7) 0.74401(17) 0.49257(16) 0.0282(6) Uani 1 1 d . . .
H3A H 0.2102 0.7693 0.5241 0.050(12) Uiso 1 1 calc R . .
H3B H 0.2024 0.7140 0.4549 0.058(13) Uiso 1 1 calc R . .
C1 C 0.06784(8) 0.25775(19) 0.28180(18) 0.0206(7) Uani 1 1 d . . .
C2 C 0.08324(8) 0.32927(19) 0.27457(18) 0.0224(7) Uani 1 1 d . . .
C3 C 0.11092(8) 0.3287(2) 0.2545(2) 0.0285(8) Uani 1 1 d . . .
H3 H 0.1205 0.3776 0.2483 0.034 Uiso 1 1 calc R . .
C4 C 0.12460(8) 0.2579(2) 0.2434(2) 0.0310(8) Uani 1 1 d . . .
H4 H 0.1432 0.2580 0.2290 0.037 Uiso 1 1 calc R . .
C5 C 0.11084(8) 0.1873(2) 0.2536(2) 0.0312(8) Uani 1 1 d . . .
H5 H 0.1205 0.1385 0.2474 0.037 Uiso 1 1 calc R . .
C6 C 0.08299(8) 0.18621(19) 0.27293(19) 0.0241(7) Uani 1 1 d . . .
C7 C 0.07282(8) 0.40930(19) 0.2937(2) 0.0271(8) Uani 1 1 d . . .
C8 C 0.08441(8) 0.4329(2) 0.3737(2) 0.0321(8) Uani 1 1 d . . .
C9 C 0.07656(9) 0.5092(2) 0.3908(3) 0.0426(10) Uani 1 1 d . . .
H9 H 0.0844 0.5259 0.4445 0.051 Uiso 1 1 calc R . .
C10 C 0.05779(10) 0.5602(2) 0.3316(3) 0.0517(12) Uani 1 1 d . . .
H10 H 0.0527 0.6117 0.3445 0.062 Uiso 1 1 calc R . .
C11 C 0.04624(9) 0.5375(2) 0.2536(3) 0.0459(11) Uani 1 1 d . . .
H11 H 0.0332 0.5738 0.2132 0.055 Uiso 1 1 calc R . .
C12 C 0.05331(8) 0.4614(2) 0.2321(2) 0.0341(9) Uani 1 1 d . . .
C13 C 0.10595(9) 0.3779(2) 0.4409(2) 0.0347(8) Uani 1 1 d . . .
H13 H 0.1002 0.3222 0.4212 0.042 Uiso 1 1 calc R . .
C14 C 0.14359(9) 0.3898(3) 0.4618(3) 0.0530(11) Uani 1 1 d . . .
H14A H 0.1477 0.3849 0.4136 0.079 Uiso 1 1 calc R . .
H14B H 0.1567 0.3493 0.5002 0.079 Uiso 1 1 calc R . .
H14C H 0.1505 0.4427 0.4849 0.079 Uiso 1 1 calc R . .
C15 C 0.09930(11) 0.3856(3) 0.5154(2) 0.0518(11) Uani 1 1 d . . .
H15A H 0.0751 0.3803 0.5012 0.078 Uiso 1 1 calc R . .
H15B H 0.1070 0.4377 0.5397 0.078 Uiso 1 1 calc R . .
H15C H 0.1115 0.3438 0.5532 0.078 Uiso 1 1 calc R . .
C16 C 0.04021(9) 0.4366(3) 0.1464(2) 0.0428(10) Uani 1 1 d . . .
H16 H 0.0411 0.3773 0.1451 0.051 Uiso 1 1 calc R . .
C17 C 0.06203(10) 0.4689(3) 0.1050(3) 0.0519(12) Uani 1 1 d . . .
H17A H 0.0853 0.4505 0.1334 0.078 Uiso 1 1 calc R . .
H17B H 0.0616 0.5271 0.1050 0.078 Uiso 1 1 calc R . .
H17C H 0.0531 0.4496 0.0501 0.078 Uiso 1 1 calc R . .
C18 C 0.00309(9) 0.4617(3) 0.0970(3) 0.0578(13) Uani 1 1 d . . .
H18A H -0.0106 0.4483 0.1263 0.087 Uiso 1 1 calc R . .
H18B H -0.0057 0.4336 0.0461 0.087 Uiso 1 1 calc R . .
H18C H 0.0021 0.5191 0.0875 0.087 Uiso 1 1 calc R . .
C19 C 0.07179(8) 0.1056(2) 0.2891(2) 0.0315(8) Uani 1 1 d . . .
C20 C 0.05283(9) 0.0555(2) 0.2248(3) 0.0436(10) Uani 1 1 d . . .
C21 C 0.04482(10) -0.0212(2) 0.2430(4) 0.0602(14) Uani 1 1 d . . .
H21 H 0.0323 -0.0566 0.2011 0.072 Uiso 1 1 calc R . .
C22 C 0.05500(11) -0.0453(3) 0.3206(4) 0.0663(16) Uani 1 1 d . . .
H22 H 0.0494 -0.0971 0.3316 0.080 Uiso 1 1 calc R . .
C23 C 0.07311(10) 0.0041(2) 0.3825(3) 0.0531(12) Uani 1 1 d . . .
H23 H 0.0796 -0.0137 0.4355 0.064 Uiso 1 1 calc R . .
C24 C 0.08217(9) 0.0806(2) 0.3683(2) 0.0363(9) Uani 1 1 d . . .
C25 C 0.10341(9) 0.1324(2) 0.4379(2) 0.0378(9) Uani 1 1 d . . .
H25 H 0.1010 0.1881 0.4176 0.045 Uiso 1 1 calc R . .
C26 C 0.14070(10) 0.1114(3) 0.4690(3) 0.0624(14) Uani 1 1 d . . .
H26A H 0.1485 0.1185 0.4265 0.094 Uiso 1 1 calc R . .
H26B H 0.1440 0.0560 0.4867 0.094 Uiso 1 1 calc R . .
H26C H 0.1537 0.1462 0.5137 0.094 Uiso 1 1 calc R . .
C27 C 0.09173(12) 0.1323(4) 0.5057(3) 0.0755(17) Uani 1 1 d . . .
H27A H 0.0674 0.1420 0.4841 0.113 Uiso 1 1 calc R . .
H27B H 0.1036 0.1741 0.5438 0.113 Uiso 1 1 calc R . .
H27C H 0.0968 0.0806 0.5324 0.113 Uiso 1 1 calc R . .
C28 C 0.04082(9) 0.0824(3) 0.1393(3) 0.0502(12) Uani 1 1 d . . .
H28 H 0.0431 0.1415 0.1395 0.060 Uiso 1 1 calc R . .
C29 C 0.06266(11) 0.0476(3) 0.0995(3) 0.0663(15) Uani 1 1 d . . .
H29A H 0.0862 0.0638 0.1292 0.099 Uiso 1 1 calc R . .
H29B H 0.0546 0.0672 0.0448 0.099 Uiso 1 1 calc R . .
H29C H 0.0612 -0.0105 0.0990 0.099 Uiso 1 1 calc R . .
C30 C 0.00352(10) 0.0618(3) 0.0887(3) 0.0724(17) Uani 1 1 d . . .
H30A H -0.0104 0.0813 0.1153 0.109 Uiso 1 1 calc R . .
H30B H 0.0010 0.0041 0.0821 0.109 Uiso 1 1 calc R . .
H30C H -0.0038 0.0870 0.0364 0.109 Uiso 1 1 calc R . .
C31 C 0.22804(8) 0.77282(18) 0.33287(19) 0.0223(7) Uani 1 1 d . . .
C32 C 0.25141(8) 0.77516(18) 0.29776(19) 0.0229(7) Uani 1 1 d . . .
C33 C 0.24141(8) 0.75832(19) 0.2170(2) 0.0271(7) Uani 1 1 d . . .
H33 H 0.2576 0.7597 0.1949 0.033 Uiso 1 1 calc R . .
C34 C 0.20815(9) 0.7396(2) 0.1688(2) 0.0310(8) Uani 1 1 d . . .
H34A H 0.2015 0.7279 0.1142 0.037 Uiso 1 1 calc R . .
C35 C 0.18478(9) 0.73828(19) 0.2020(2) 0.0282(8) Uani 1 1 d . . .
H35 H 0.1619 0.7259 0.1693 0.034 Uiso 1 1 calc R . .
C36 C 0.19407(8) 0.75473(18) 0.28198(19) 0.0225(7) Uani 1 1 d . . .
C37 C 0.28774(8) 0.79755(19) 0.34419(19) 0.0235(7) Uani 1 1 d . . .
C38 C 0.31250(8) 0.7377(2) 0.3731(2) 0.0254(7) Uani 1 1 d . . .
C39 C 0.34605(9) 0.7602(2) 0.4137(2) 0.0294(8) Uani 1 1 d . . .
H39 H 0.3630 0.7204 0.4342 0.035 Uiso 1 1 calc R . .
C40 C 0.35513(9) 0.8391(2) 0.4248(2) 0.0332(8) Uani 1 1 d . . .
H40 H 0.3782 0.8533 0.4524 0.040 Uiso 1 1 calc R . .
C41 C 0.33105(8) 0.8976(2) 0.3962(2) 0.0316(8) Uani 1 1 d . . .
H41 H 0.3377 0.9518 0.4045 0.038 Uiso 1 1 calc R . .
C42 C 0.29688(8) 0.8784(2) 0.3548(2) 0.0277(7) Uani 1 1 d . . .
C43 C 0.30289(9) 0.6501(2) 0.3584(2) 0.0289(8) Uani 1 1 d . . .
H43 H 0.2781 0.6457 0.3432 0.035 Uiso 1 1 calc R . .
C44 C 0.31013(10) 0.6184(2) 0.2888(2) 0.0405(9) Uani 1 1 d . . .
H44A H 0.2984 0.6515 0.2418 0.061 Uiso 1 1 calc R . .
H44B H 0.3021 0.5635 0.2772 0.061 Uiso 1 1 calc R . .
H44C H 0.3345 0.6200 0.3032 0.061 Uiso 1 1 calc R . .
C45 C 0.32086(10) 0.5972(2) 0.4311(2) 0.0446(10) Uani 1 1 d . . .
H45A H 0.3167 0.6175 0.4760 0.067 Uiso 1 1 calc R . .
H45B H 0.3452 0.5975 0.4450 0.067 Uiso 1 1 calc R . .
H45C H 0.3123 0.5428 0.4190 0.067 Uiso 1 1 calc R . .
C46 C 0.27085(9) 0.9440(2) 0.3185(2) 0.0331(8) Uani 1 1 d . . .
H46 H 0.2483 0.9219 0.3102 0.040 Uiso 1 1 calc R . .
C47 C 0.26936(11) 0.9670(3) 0.2361(3) 0.0532(11) Uani 1 1 d . . .
H47A H 0.2519 1.0074 0.2119 0.080 Uiso 1 1 calc R . .
H47B H 0.2640 0.9199 0.2020 0.080 Uiso 1 1 calc R . .
H47C H 0.2913 0.9883 0.2422 0.080 Uiso 1 1 calc R . .
C48 C 0.27694(11) 1.0172(2) 0.3710(3) 0.0536(12) Uani 1 1 d . . .
H48A H 0.2794 1.0012 0.4241 0.080 Uiso 1 1 calc R . .
H48B H 0.2578 1.0536 0.3478 0.080 Uiso 1 1 calc R . .
H48C H 0.2976 1.0440 0.3750 0.080 Uiso 1 1 calc R . .
C49 C 0.16719(7) 0.75540(19) 0.31309(19) 0.0232(7) Uani 1 1 d . . .
C50 C 0.15383(8) 0.8282(2) 0.32406(19) 0.0263(7) Uani 1 1 d . . .
C51 C 0.12988(8) 0.8271(2) 0.3562(2) 0.0341(8) Uani 1 1 d . . .
H51 H 0.1208 0.8758 0.3648 0.041 Uiso 1 1 calc R . .
C52 C 0.11909(9) 0.7562(2) 0.3758(2) 0.0397(9) Uani 1 1 d . . .
H52A H 0.1031 0.7567 0.3986 0.048 Uiso 1 1 calc R . .
C53 C 0.13144(9) 0.6848(2) 0.3624(2) 0.0355(9) Uani 1 1 d . . .
H53 H 0.1235 0.6365 0.3750 0.043 Uiso 1 1 calc R . .
C54 C 0.15550(8) 0.6827(2) 0.33069(19) 0.0269(7) Uani 1 1 d . . .
C55 C 0.16325(9) 0.9059(2) 0.2962(2) 0.0311(8) Uani 1 1 d . . .
H55 H 0.1866 0.9001 0.2988 0.037 Uiso 1 1 calc R . .
C56 C 0.13929(11) 0.9198(3) 0.2096(2) 0.0519(11) Uani 1 1 d . . .
H56A H 0.1408 0.8751 0.1772 0.078 Uiso 1 1 calc R . .
H56B H 0.1455 0.9690 0.1907 0.078 Uiso 1 1 calc R . .
H56C H 0.1161 0.9242 0.2053 0.078 Uiso 1 1 calc R . .
C57 C 0.16306(11) 0.9775(2) 0.3464(3) 0.0467(10) Uani 1 1 d . . .
H57A H 0.1775 0.9667 0.4023 0.070 Uiso 1 1 calc R . .
H57B H 0.1400 0.9877 0.3406 0.070 Uiso 1 1 calc R . .
H57C H 0.1716 1.0241 0.3287 0.070 Uiso 1 1 calc R . .
C58 C 0.16809(9) 0.6030(2) 0.3157(2) 0.0334(8) Uani 1 1 d . . .
H58 H 0.1863 0.6132 0.2972 0.040 Uiso 1 1 calc R . .
C59 C 0.18290(13) 0.5518(3) 0.3902(3) 0.0636(14) Uani 1 1 d . . .
H59A H 0.2038 0.5761 0.4281 0.095 Uiso 1 1 calc R . .
H59B H 0.1878 0.4987 0.3761 0.095 Uiso 1 1 calc R . .
H59C H 0.1667 0.5478 0.4143 0.095 Uiso 1 1 calc R . .
C60 C 0.14007(10) 0.5584(2) 0.2504(2) 0.0464(10) Uani 1 1 d . . .
H60A H 0.1311 0.5911 0.2023 0.070 Uiso 1 1 calc R . .
H60B H 0.1220 0.5465 0.2676 0.070 Uiso 1 1 calc R . .
H60C H 0.1490 0.5087 0.2392 0.070 Uiso 1 1 calc R . .
C61 C 0.2400(3) 0.8243(5) -0.0035(6) 0.126(3) Uani 1 1 d . . .
H61A H 0.2313 0.8786 -0.0080 0.151 Uiso 0.50 1 d P . .
C62 C 0.2737(3) 0.8085(8) 0.0457(7) 0.156(5) Uani 1 1 d . . .
H62 H 0.2891 0.8486 0.0754 0.188 Uiso 1 1 calc R . .
C63 C 0.2332(3) 0.8963(7) 0.0034(7) 0.077(3) Uani 0.50 1 d P . .
H63A H 0.2541 0.9275 0.0227 0.116 Uiso 0.50 1 calc PR . .
H63B H 0.2228 0.9004 0.0412 0.116 Uiso 0.50 1 calc PR . .
H63C H 0.2176 0.9166 -0.0484 0.116 Uiso 0.50 1 calc PR . .
C64 C 0.2177(2) 0.7658(6) -0.0474(5) 0.128(4) Uani 1 1 d . . .
H64 H 0.1951 0.7806 -0.0803 0.154 Uiso 1 1 calc R . .
C65 C 0.02715(17) 0.7447(4) 0.1124(4) 0.0397(18) Uiso 0.622(9) 1 d PD A 1
C66 C 0.0131(3) 0.7337(5) 0.0328(5) 0.055(2) Uiso 0.622(9) 1 d PD A 1
H66 H 0.0269 0.7243 0.0050 0.065 Uiso 0.622(9) 1 calc PR A 1
C67 C -0.0230(3) 0.7364(6) -0.0092(6) 0.083(3) Uiso 0.622(9) 1 d PD A 1
H67 H -0.0335 0.7296 -0.0652 0.099 Uiso 0.622(9) 1 calc PR A 1
C68 C -0.0432(3) 0.7498(6) 0.0360(7) 0.076(3) Uiso 0.622(9) 1 d PD A 1
H68 H -0.0671 0.7526 0.0109 0.091 Uiso 0.622(9) 1 calc PR A 1
C69 C -0.0273(3) 0.7574(5) 0.1101(6) 0.071(3) Uiso 0.622(9) 1 d PD A 1
H69 H -0.0403 0.7663 0.1399 0.085 Uiso 0.622(9) 1 calc PR A 1
C70 C 0.0067(3) 0.7540(5) 0.1513(6) 0.051(2) Uiso 0.622(9) 1 d PD A 1
H70 H 0.0163 0.7582 0.2076 0.061 Uiso 0.622(9) 1 calc PR A 1
C71 C 0.0640(2) 0.7417(6) 0.1545(6) 0.073(3) Uiso 0.622(9) 1 d PD A 1
H71A H 0.0705 0.7499 0.2114 0.110 Uiso 0.622(9) 1 calc PR A 1
H71B H 0.0740 0.7835 0.1342 0.110 Uiso 0.622(9) 1 calc PR A 1
H71C H 0.0722 0.6898 0.1461 0.110 Uiso 0.622(9) 1 calc PR A 1
C65B C -0.0182(4) 0.7494(9) 0.0516(8) 0.072(4) Uiso 0.378(9) 1 d PD A 2
C66B C 0.0024(4) 0.7475(11) 0.0129(10) 0.075(6) Uiso 0.378(9) 1 d PD A 2
H66B H -0.0059 0.7465 -0.0433 0.090 Uiso 0.378(9) 1 calc PR A 2
C67B C 0.0378(4) 0.7473(10) 0.0636(10) 0.096(6) Uiso 0.378(9) 1 d PD A 2
H67B H 0.0538 0.7428 0.0409 0.115 Uiso 0.378(9) 1 calc PR A 2
C68B C 0.0495(5) 0.7538(11) 0.1493(10) 0.081(5) Uiso 0.378(9) 1 d PD A 2
H68B H 0.0729 0.7575 0.1826 0.097 Uiso 0.378(9) 1 calc PR A 2
C69B C 0.0279(4) 0.7544(8) 0.1782(9) 0.071(4) Uiso 0.378(9) 1 d PD A 2
H69B H 0.0355 0.7530 0.2343 0.085 Uiso 0.378(9) 1 calc PR A 2
C70B C -0.0063(4) 0.7572(9) 0.1319(7) 0.055(4) Uiso 0.378(9) 1 d PD A 2
H70B H -0.0216 0.7645 0.1562 0.066 Uiso 0.378(9) 1 calc PR A 2
C71B C -0.0527(4) 0.7473(12) -0.0042(12) 0.103(7) Uiso 0.378(9) 1 d PD A 2
H71D H -0.0538 0.7405 -0.0579 0.154 Uiso 0.378(9) 1 calc PR A 2
H71E H -0.0638 0.7971 -0.0013 0.154 Uiso 0.378(9) 1 calc PR A 2
H71F H -0.0642 0.7027 0.0085 0.154 Uiso 0.378(9) 1 calc PR A 2

loop_
_atom_site_aniso_label
_atom_site_aniso_U_11
_atom_site_aniso_U_22
_atom_site_aniso_U_33
_atom_site_aniso_U_23
_atom_site_aniso_U_13
_atom_site_aniso_U_12
Ge1 0.02040(18) 0.0450(2) 0.02114(19) 0.00269(16) 0.01079(15) -0.00051(16)
Ge2 0.02704(19) 0.0279(2) 0.02192(19) -0.00111(15) 0.00920(15) -0.00134(15)
N1 0.023(2) 0.024(2) 0.051(3) 0.000 0.018(2) 0.000
N2 0.020(2) 0.021(2) 0.074(3) 0.000 0.013(2) 0.000
N3 0.0225(14) 0.0427(18) 0.0193(14) 0.0012(13) 0.0085(12) -0.0010(13)
C1 0.0198(15) 0.0268(17) 0.0139(15) 0.0011(13) 0.0056(13) 0.0006(13)
C2 0.0194(15) 0.0251(17) 0.0216(17) 0.0045(14) 0.0073(13) 0.0017(13)
C3 0.0246(17) 0.0333(19) 0.0310(19) 0.0074(15) 0.0149(15) 0.0014(15)
C4 0.0244(17) 0.046(2) 0.0292(19) 0.0009(16) 0.0179(15) 0.0030(16)
C5 0.0287(18) 0.034(2) 0.031(2) -0.0067(16) 0.0126(16) 0.0057(16)
C6 0.0225(16) 0.0247(17) 0.0218(17) -0.0014(14) 0.0058(14) 0.0036(14)
C7 0.0184(16) 0.0242(18) 0.042(2) 0.0033(15) 0.0159(15) -0.0022(14)
C8 0.0245(18) 0.0278(19) 0.046(2) -0.0093(16) 0.0164(17) -0.0056(15)
C9 0.033(2) 0.030(2) 0.070(3) -0.018(2) 0.027(2) -0.0062(17)
C10 0.038(2) 0.023(2) 0.100(4) -0.010(2) 0.034(3) -0.0021(18)
C11 0.028(2) 0.026(2) 0.087(4) 0.019(2) 0.026(2) 0.0071(16)
C12 0.0186(17) 0.030(2) 0.055(3) 0.0150(17) 0.0160(17) -0.0003(15)
C13 0.0292(19) 0.041(2) 0.030(2) -0.0103(17) 0.0083(16) -0.0016(16)
C14 0.032(2) 0.068(3) 0.051(3) -0.007(2) 0.009(2) 0.003(2)
C15 0.053(3) 0.066(3) 0.035(2) -0.011(2) 0.016(2) 0.003(2)
C16 0.0251(19) 0.049(2) 0.051(3) 0.027(2) 0.0126(18) 0.0041(17)
C17 0.031(2) 0.068(3) 0.054(3) 0.029(2) 0.015(2) 0.001(2)
C18 0.027(2) 0.079(3) 0.060(3) 0.041(3) 0.010(2) 0.004(2)
C19 0.0196(17) 0.0240(18) 0.050(2) -0.0043(16) 0.0130(16) 0.0035(14)
C20 0.0227(19) 0.034(2) 0.066(3) -0.015(2) 0.0097(19) 0.0051(16)
C21 0.025(2) 0.029(2) 0.112(4) -0.022(3) 0.013(2) -0.0044(18)
C22 0.037(2) 0.028(2) 0.123(5) 0.015(3) 0.023(3) 0.001(2)
C23 0.038(2) 0.036(2) 0.085(4) 0.020(2) 0.024(2) 0.0038(19)
C24 0.0254(18) 0.031(2) 0.053(3) 0.0112(18) 0.0169(18) 0.0072(16)
C25 0.036(2) 0.038(2) 0.038(2) 0.0126(17) 0.0142(18) 0.0073(17)
C26 0.035(2) 0.047(3) 0.092(4) -0.013(3) 0.014(2) -0.002(2)
C27 0.054(3) 0.134(5) 0.034(3) 0.013(3) 0.014(2) -0.016(3)
C28 0.032(2) 0.047(3) 0.057(3) -0.026(2) 0.003(2) 0.0084(19)
C29 0.047(3) 0.078(4) 0.059(3) -0.029(3) 0.007(2) 0.014(2)
C30 0.036(2) 0.084(4) 0.074(4) -0.048(3) -0.001(2) 0.007(2)
C31 0.0236(16) 0.0187(16) 0.0234(17) -0.0003(13) 0.0083(14) 0.0002(13)
C32 0.0255(17) 0.0179(16) 0.0263(18) 0.0011(13) 0.0118(14) 0.0013(13)
C33 0.0290(18) 0.0274(18) 0.0294(19) 0.0013(15) 0.0165(15) -0.0006(15)
C34 0.038(2) 0.0313(19) 0.0233(18) -0.0023(15) 0.0125(16) -0.0036(16)
C35 0.0259(17) 0.0269(18) 0.0263(19) -0.0016(15) 0.0052(15) -0.0051(14)
C36 0.0213(16) 0.0182(16) 0.0265(18) 0.0018(13) 0.0083(14) -0.0017(13)
C37 0.0255(17) 0.0267(18) 0.0219(17) 0.0029(14) 0.0134(14) -0.0029(14)
C38 0.0266(17) 0.0287(18) 0.0255(18) 0.0013(14) 0.0154(15) 0.0003(14)
C39 0.0266(18) 0.034(2) 0.0292(19) 0.0002(15) 0.0127(15) 0.0023(15)
C40 0.0237(17) 0.043(2) 0.033(2) -0.0048(17) 0.0115(16) -0.0070(16)
C41 0.0308(19) 0.0290(19) 0.035(2) -0.0024(16) 0.0140(16) -0.0087(16)
C42 0.0291(18) 0.0302(19) 0.0267(19) -0.0003(15) 0.0145(15) -0.0053(15)
C43 0.0271(18) 0.0264(18) 0.036(2) 0.0014(15) 0.0158(16) -0.0003(15)
C44 0.046(2) 0.035(2) 0.047(2) -0.0074(18) 0.026(2) -0.0032(18)
C45 0.052(2) 0.031(2) 0.052(3) 0.0080(19) 0.022(2) 0.0076(18)
C46 0.0292(19) 0.0256(19) 0.042(2) 0.0021(16) 0.0115(17) -0.0034(15)
C47 0.054(3) 0.047(3) 0.059(3) 0.023(2) 0.024(2) 0.008(2)
C48 0.055(3) 0.029(2) 0.059(3) -0.006(2) 0.006(2) 0.004(2)
C49 0.0155(15) 0.0268(18) 0.0216(17) 0.0014(14) 0.0019(13) -0.0022(13)
C50 0.0198(16) 0.0280(18) 0.0256(18) 0.0038(14) 0.0038(14) 0.0022(14)
C51 0.0234(17) 0.041(2) 0.039(2) -0.0017(17) 0.0130(16) 0.0042(16)
C52 0.0255(18) 0.059(3) 0.040(2) 0.0011(19) 0.0185(17) -0.0049(18)
C53 0.0283(18) 0.041(2) 0.037(2) 0.0060(17) 0.0127(16) -0.0071(17)
C54 0.0208(16) 0.0288(18) 0.0254(18) 0.0041(15) 0.0038(14) -0.0041(14)
C55 0.0266(18) 0.0293(19) 0.035(2) 0.0040(16) 0.0105(16) 0.0033(15)
C56 0.054(3) 0.046(3) 0.039(2) 0.013(2) 0.002(2) -0.004(2)
C57 0.059(3) 0.031(2) 0.053(3) -0.0016(19) 0.026(2) 0.0023(19)
C58 0.0293(18) 0.0279(19) 0.041(2) 0.0021(16) 0.0123(17) -0.0049(15)
C59 0.083(3) 0.035(2) 0.047(3) 0.001(2) 0.000(3) 0.010(2)
C60 0.039(2) 0.045(2) 0.048(3) -0.010(2) 0.011(2) -0.0043(19)
C61 0.170(9) 0.108(6) 0.180(9) -0.056(6) 0.153(8) -0.052(6)
C62 0.162(9) 0.196(11) 0.191(10) -0.097(9) 0.154(9) -0.092(9)
C63 0.060(7) 0.079(8) 0.085(8) 0.013(7) 0.023(6) -0.007(6)
C64 0.132(7) 0.160(8) 0.144(7) -0.082(7) 0.107(6) -0.079(7)

loop_
_atom_type_symbol
_atom_type_description
_atom_type_scat_dispersion_real
_atom_type_scat_dispersion_imag
_atom_type_scat_source
C C 0.0033 0.0016 'International Tables Vol C Tables 4.2.6.8 and 6.1.1.4'
H H 0.0000 0.0000 'International Tables Vol C Tables 4.2.6.8 and 6.1.1.4'
N N 0.0061 0.0033 'International Tables Vol C Tables 4.2.6.8 and 6.1.1.4'
Ge Ge 0.1547 1.8001 'International Tables Vol C Tables 4.2.6.8 and 6.1.1.4'

loop_
_geom_angle_atom_site_label_1
_geom_angle_atom_site_label_2
_geom_angle_atom_site_label_3
_geom_angle
_geom_angle_site_symmetry_1
_geom_angle_site_symmetry_3
_geom_angle_publ_flag
N2 Ge1 N1 79.92(13) . . ?
N2 Ge1 C1 97.86(9) . . ?
N1 Ge1 C1 98.02(9) . . ?
N3 Ge2 N3 80.01(12) 7_566 . ?
N3 Ge2 C31 99.75(12) 7_566 . ?
N3 Ge2 C31 101.99(12) . . ?
Ge1 N1 Ge1 99.95(17) 2 . ?
Ge1 N1 H1 105.9 2 . ?
Ge1 N1 H1 115.2 . . ?
Ge1 N2 Ge1 100.22(19) 2 . ?
Ge1 N2 H2 119.2 2 . ?
Ge1 N2 H2 114.1 . . ?
Ge2 N3 Ge2 99.99(12) 7_566 . ?
Ge2 N3 H3A 111.8 7_566 . ?
Ge2 N3 H3A 111.8 . . ?
Ge2 N3 H3B 111.8 7_566 . ?
Ge2 N3 H3B 111.8 . . ?
H3A N3 H3B 109.5 . . ?
C2 C1 C6 117.0(3) . . ?
C2 C1 Ge1 120.4(2) . . ?
C6 C1 Ge1 121.2(2) . . ?
C3 C2 C1 120.9(3) . . ?
C3 C2 C7 116.3(3) . . ?
C1 C2 C7 122.7(3) . . ?
C4 C3 C2 121.0(3) . . ?
C4 C3 H3 119.5 . . ?
C2 C3 H3 119.5 . . ?
C5 C4 C3 119.0(3) . . ?
C5 C4 H4 120.5 . . ?
C3 C4 H4 120.5 . . ?
C4 C5 C6 121.2(3) . . ?
C4 C5 H5 119.4 . . ?
C6 C5 H5 119.4 . . ?
C5 C6 C1 120.8(3) . . ?
C5 C6 C19 116.5(3) . . ?
C1 C6 C19 122.6(3) . . ?
C8 C7 C12 120.5(3) . . ?
C8 C7 C2 119.0(3) . . ?
C12 C7 C2 120.4(3) . . ?
C9 C8 C7 118.8(4) . . ?
C9 C8 C13 120.0(3) . . ?
C7 C8 C13 121.2(3) . . ?
C10 C9 C8 121.2(4) . . ?
C10 C9 H9 119.4 . . ?
C8 C9 H9 119.4 . . ?
C9 C10 C11 120.5(4) . . ?
C9 C10 H10 119.8 . . ?
C11 C10 H10 119.8 . . ?
C10 C11 C12 121.3(4) . . ?
C10 C11 H11 119.4 . . ?
C12 C11 H11 119.4 . . ?
C7 C12 C11 117.8(4) . . ?
C7 C12 C16 121.2(3) . . ?
C11 C12 C16 121.0(4) . . ?
C15 C13 C8 113.7(3) . . ?
C15 C13 C14 109.9(3) . . ?
C8 C13 C14 111.2(3) . . ?
C15 C13 H13 107.2 . . ?
C8 C13 H13 107.2 . . ?
C14 C13 H13 107.2 . . ?
C13 C14 H14A 109.5 . . ?
C13 C14 H14B 109.5 . . ?
H14A C14 H14B 109.5 . . ?
C13 C14 H14C 109.5 . . ?
H14A C14 H14C 109.5 . . ?
H14B C14 H14C 109.5 . . ?
C13 C15 H15A 109.5 . . ?
C13 C15 H15B 109.5 . . ?
H15A C15 H15B 109.5 . . ?
C13 C15 H15C 109.5 . . ?
H15A C15 H15C 109.5 . . ?
H15B C15 H15C 109.5 . . ?
C12 C16 C17 112.4(3) . . ?
C12 C16 C18 113.3(4) . . ?
C17 C16 C18 108.4(3) . . ?
C12 C16 H16 107.5 . . ?
C17 C16 H16 107.5 . . ?
C18 C16 H16 107.5 . . ?
C16 C17 H17A 109.5 . . ?
C16 C17 H17B 109.5 . . ?
H17A C17 H17B 109.5 . . ?
C16 C17 H17C 109.5 . . ?
H17A C17 H17C 109.5 . . ?
H17B C17 H17C 109.5 . . ?
C16 C18 H18A 109.5 . . ?
C16 C18 H18B 109.5 . . ?
H18A C18 H18B 109.5 . . ?
C16 C18 H18C 109.5 . . ?
H18A C18 H18C 109.5 . . ?
H18B C18 H18C 109.5 . . ?
C24 C19 C20 121.5(3) . . ?
C24 C19 C6 118.8(3) . . ?
C20 C19 C6 119.6(3) . . ?
C19 C20 C21 117.5(4) . . ?
C19 C20 C28 121.9(4) . . ?
C21 C20 C28 120.6(4) . . ?
C22 C21 C20 120.7(4) . . ?
C22 C21 H21 119.6 . . ?
C20 C21 H21 119.6 . . ?
C23 C22 C21 121.2(4) . . ?
C23 C22 H22 119.4 . . ?
C21 C22 H22 119.4 . . ?
C22 C23 C24 120.8(5) . . ?
C22 C23 H23 119.6 . . ?
C24 C23 H23 119.6 . . ?
C23 C24 C19 118.3(4) . . ?
C23 C24 C25 119.4(4) . . ?
C19 C24 C25 122.3(3) . . ?
C24 C25 C26 111.7(3) . . ?
C24 C25 C27 113.7(3) . . ?
C26 C25 C27 110.5(4) . . ?
C24 C25 H25 106.8 . . ?
C26 C25 H25 106.8 . . ?
C27 C25 H25 106.8 . . ?
C25 C26 H26A 109.5 . . ?
C25 C26 H26B 109.5 . . ?
H26A C26 H26B 109.5 . . ?
C25 C26 H26C 109.5 . . ?
H26A C26 H26C 109.5 . . ?
H26B C26 H26C 109.5 . . ?
C25 C27 H27A 109.5 . . ?
C25 C27 H27B 109.5 . . ?
H27A C27 H27B 109.5 . . ?
C25 C27 H27C 109.5 . . ?
H27A C27 H27C 109.5 . . ?
H27B C27 H27C 109.5 . . ?
C20 C28 C29 111.6(3) . . ?
C20 C28 C30 113.0(4) . . ?
C29 C28 C30 109.1(3) . . ?
C20 C28 H28 107.6 . . ?
C29 C28 H28 107.6 . . ?
C30 C28 H28 107.6 . . ?
C28 C29 H29A 109.5 . . ?
C28 C29 H29B 109.5 . . ?
H29A C29 H29B 109.5 . . ?
C28 C29 H29C 109.5 . . ?
H29A C29 H29C 109.5 . . ?
H29B C29 H29C 109.5 . . ?
C28 C30 H30A 109.5 . . ?
C28 C30 H30B 109.5 . . ?
H30A C30 H30B 109.5 . . ?
C28 C30 H30C 109.5 . . ?
H30A C30 H30C 109.5 . . ?
H30B C30 H30C 109.5 . . ?
C32 C31 C36 116.8(3) . . ?
C32 C31 Ge2 120.1(2) . . ?
C36 C31 Ge2 121.1(2) . . ?
C33 C32 C31 121.0(3) . . ?
C33 C32 C37 116.9(3) . . ?
C31 C32 C37 122.1(3) . . ?
C34 C33 C32 121.0(3) . . ?
C34 C33 H33 119.5 . . ?
C32 C33 H33 119.5 . . ?
C35 C34 C33 118.7(3) . . ?
C35 C34 H34A 120.6 . . ?
C33 C34 H34A 120.6 . . ?
C34 C35 C36 121.4(3) . . ?
C34 C35 H35 119.3 . . ?
C36 C35 H35 119.3 . . ?
C35 C36 C31 121.0(3) . . ?
C35 C36 C49 118.5(3) . . ?
C31 C36 C49 120.5(3) . . ?
C42 C37 C38 120.7(3) . . ?
C42 C37 C32 119.5(3) . . ?
C38 C37 C32 119.8(3) . . ?
C39 C38 C37 118.6(3) . . ?
C39 C38 C43 120.6(3) . . ?
C37 C38 C43 120.8(3) . . ?
C40 C39 C38 121.0(3) . . ?
C40 C39 H39 119.5 . . ?
C38 C39 H39 119.5 . . ?
C41 C40 C39 120.5(3) . . ?
C41 C40 H40 119.7 . . ?
C39 C40 H40 119.7 . . ?
C40 C41 C42 120.9(3) . . ?
C40 C41 H41 119.6 . . ?
C42 C41 H41 119.6 . . ?
C41 C42 C37 118.3(3) . . ?
C41 C42 C46 120.0(3) . . ?
C37 C42 C46 121.5(3) . . ?
C38 C43 C45 113.7(3) . . ?
C38 C43 C44 110.4(3) . . ?
C45 C43 C44 109.0(3) . . ?
C38 C43 H43 107.9 . . ?
C45 C43 H43 107.9 . . ?
C44 C43 H43 107.9 . . ?
C43 C44 H44A 109.5 . . ?
C43 C44 H44B 109.5 . . ?
H44A C44 H44B 109.5 . . ?
C43 C44 H44C 109.5 . . ?
H44A C44 H44C 109.5 . . ?
H44B C44 H44C 109.5 . . ?
C43 C45 H45A 109.5 . . ?
C43 C45 H45B 109.5 . . ?
H45A C45 H45B 109.5 . . ?
C43 C45 H45C 109.5 . . ?
H45A C45 H45C 109.5 . . ?
H45B C45 H45C 109.5 . . ?
C48 C46 C42 113.8(3) . . ?
C48 C46 C47 110.5(3) . . ?
C42 C46 C47 109.7(3) . . ?
C48 C46 H46 107.5 . . ?
C42 C46 H46 107.5 . . ?
C47 C46 H46 107.5 . . ?
C46 C47 H47A 109.5 . . ?
C46 C47 H47B 109.5 . . ?
H47A C47 H47B 109.5 . . ?
C46 C47 H47C 109.5 . . ?
H47A C47 H47C 109.5 . . ?
H47B C47 H47C 109.5 . . ?
C46 C48 H48A 109.5 . . ?
C46 C48 H48B 109.5 . . ?
H48A C48 H48B 109.5 . . ?
C46 C48 H48C 109.5 . . ?
H48A C48 H48C 109.5 . . ?
H48B C48 H48C 109.5 . . ?
C50 C49 C54 120.8(3) . . ?
C50 C49 C36 119.7(3) . . ?
C54 C49 C36 119.5(3) . . ?
C51 C50 C49 118.4(3) . . ?
C51 C50 C55 120.4(3) . . ?
C49 C50 C55 121.1(3) . . ?
C52 C51 C50 121.0(3) . . ?
C52 C51 H51 119.5 . . ?
C50 C51 H51 119.5 . . ?
C53 C52 C51 120.4(3) . . ?
C53 C52 H52A 119.8 . . ?
C51 C52 H52A 119.8 . . ?
C52 C53 C54 120.8(3) . . ?
C52 C53 H53 119.6 . . ?
C54 C53 H53 119.6 . . ?
C53 C54 C49 118.6(3) . . ?
C53 C54 C58 119.2(3) . . ?
C49 C54 C58 122.2(3) . . ?
C50 C55 C57 113.9(3) . . ?
C50 C55 C56 108.9(3) . . ?
C57 C55 C56 110.2(3) . . ?
C50 C55 H55 107.9 . . ?
C57 C55 H55 107.9 . . ?
C56 C55 H55 107.9 . . ?
C55 C56 H56A 109.5 . . ?
C55 C56 H56B 109.5 . . ?
H56A C56 H56B 109.5 . . ?
C55 C56 H56C 109.5 . . ?
H56A C56 H56C 109.5 . . ?
H56B C56 H56C 109.5 . . ?
C55 C57 H57A 109.5 . . ?
C55 C57 H57B 109.5 . . ?
H57A C57 H57B 109.5 . . ?
C55 C57 H57C 109.5 . . ?
H57A C57 H57C 109.5 . . ?
H57B C57 H57C 109.5 . . ?
C60 C58 C54 110.6(3) . . ?
C60 C58 C59 110.0(3) . . ?
C54 C58 C59 112.7(3) . . ?
C60 C58 H58 107.8 . . ?
C54 C58 H58 107.8 . . ?
C59 C58 H58 107.8 . . ?
C58 C59 H59A 109.5 . . ?
C58 C59 H59B 109.5 . . ?
H59A C59 H59B 109.5 . . ?
C58 C59 H59C 109.5 . . ?
H59A C59 H59C 109.5 . . ?
H59B C59 H59C 109.5 . . ?
C58 C60 H60A 109.5 . . ?
C58 C60 H60B 109.5 . . ?
H60A C60 H60B 109.5 . . ?
C58 C60 H60C 109.5 . . ?
H60A C60 H60C 109.5 . . ?
H60B C60 H60C 109.5 . . ?
C63 C61 C64 127.1(13) . . ?
C63 C61 C62 109.9(11) . . ?
C64 C61 C62 122.8(9) . . ?
C63 C61 H61A 10.8 . . ?
C64 C61 H61A 117.4 . . ?
C62 C61 H61A 119.8 . . ?
C64 C62 C61 114.3(9) 7_565 . ?
C64 C62 H62 122.8 7_565 . ?
C61 C62 H62 122.8 . . ?
C61 C63 H61A 31.1 . . ?
C61 C63 H63A 109.5 . . ?
H61A C63 H63A 128.8 . . ?
C61 C63 H63B 109.5 . . ?
H61A C63 H63B 114.6 . . ?
H63A C63 H63B 109.5 . . ?
C61 C63 H63C 109.5 . . ?
H61A C63 H63C 79.3 . . ?
H63A C63 H63C 109.5 . . ?
H63B C63 H63C 109.5 . . ?
C62 C64 C61 122.9(10) 7_565 . ?
C62 C64 H64 118.5 7_565 . ?
C61 C64 H64 118.5 . . ?
C66 C65 C70 119.2(7) . . ?
C66 C65 C71 118.6(7) . . ?
C70 C65 C71 122.1(8) . . ?
C65 C66 C67 119.1(8) . . ?
C65 C66 H66 120.5 . . ?
C67 C66 H66 120.5 . . ?
C66 C67 C68 118.5(10) . . ?
C66 C67 H67 120.7 . . ?
C68 C67 H67 120.7 . . ?
C69 C68 C67 116.6(10) . . ?
C69 C68 H68 121.7 . . ?
C67 C68 H68 121.7 . . ?
C68 C69 C70 126.0(10) . . ?
C68 C69 H69 117.0 . . ?
C70 C69 H69 117.0 . . ?
C69 C70 C65 120.4(8) . . ?
C69 C70 H70 119.8 . . ?
C65 C70 H70 119.8 . . ?
C65 C71 H71A 109.5 . . ?
C65 C71 H71B 109.5 . . ?
H71A C71 H71B 109.5 . . ?
C65 C71 H71C 109.5 . . ?
H71A C71 H71C 109.5 . . ?
H71B C71 H71C 109.5 . . ?
C66B C65B C70B 122.5(13) . . ?
C66B C65B C71B 110.2(14) . . ?
C70B C65B C71B 127.2(15) . . ?
C65B C66B C67B 114.9(14) . . ?
C65B C66B H66B 122.6 . . ?
C67B C66B H66B 122.6 . . ?
C66B C67B C68B 120.8(15) . . ?
C66B C67B H67B 119.6 . . ?
C68B C67B H67B 119.6 . . ?
C69B C68B C67B 118.3(16) . . ?
C69B C68B H68B 120.8 . . ?
C67B C68B H68B 120.8 . . ?
C68B C69B C70B 122.9(15) . . ?
C68B C69B H69B 118.6 . . ?
C70B C69B H69B 118.6 . . ?
C65B C70B C69B 120.1(13) . . ?
C65B C70B H70B 120.0 . . ?
C69B C70B H70B 120.0 . . ?
C65B C71B H71D 109.5 . . ?
C65B C71B H71E 109.5 . . ?
H71D C71B H71E 109.5 . . ?
C65B C71B H71F 109.5 . . ?
H71D C71B H71F 109.5 . . ?
H71E C71B H71F 109.5 . . ?

loop_
_geom_bond_atom_site_label_1
_geom_bond_atom_site_label_2
_geom_bond_distance
_geom_bond_site_symmetry_2
_geom_bond_publ_flag
Ge1 N2 2.005(3) . ?
Ge1 N1 2.009(3) . ?
Ge1 C1 2.033(3) . ?
Ge2 N3 2.020(3) 7_566 ?
Ge2 N3 2.031(3) . ?
Ge2 C31 2.047(3) . ?
N1 Ge1 2.009(3) 2 ?
N1 H1 0.9102 . ?
N2 Ge1 2.005(3) 2 ?
N2 H2 0.8283 . ?
N3 Ge2 2.020(3) 7_566 ?
N3 H3A 0.9200 . ?
N3 H3B 0.9200 . ?
C1 C2 1.411(4) . ?
C1 C6 1.415(4) . ?
C2 C3 1.398(4) . ?
C2 C7 1.509(5) . ?
C3 C4 1.385(5) . ?
C3 H3 0.9500 . ?
C4 C5 1.378(5) . ?
C4 H4 0.9500 . ?
C5 C6 1.396(5) . ?
C5 H5 0.9500 . ?
C6 C19 1.512(5) . ?
C7 C8 1.408(5) . ?
C7 C12 1.410(5) . ?
C8 C9 1.398(5) . ?
C8 C13 1.524(5) . ?
C9 C10 1.366(6) . ?
C9 H9 0.9500 . ?
C10 C11 1.369(6) . ?
C10 H10 0.9500 . ?
C11 C12 1.413(5) . ?
C11 H11 0.9500 . ?
C12 C16 1.504(6) . ?
C13 C15 1.524(5) . ?
C13 C14 1.533(5) . ?
C13 H13 1.0000 . ?
C14 H14A 0.9800 . ?
C14 H14B 0.9800 . ?
C14 H14C 0.9800 . ?
C15 H15A 0.9800 . ?
C15 H15B 0.9800 . ?
C15 H15C 0.9800 . ?
C16 C17 1.543(5) . ?
C16 C18 1.552(5) . ?
C16 H16 1.0000 . ?
C17 H17A 0.9800 . ?
C17 H17B 0.9800 . ?
C17 H17C 0.9800 . ?
C18 H18A 0.9800 . ?
C18 H18B 0.9800 . ?
C18 H18C 0.9800 . ?
C19 C24 1.407(5) . ?
C19 C20 1.413(5) . ?
C20 C21 1.414(6) . ?
C20 C28 1.514(6) . ?
C21 C22 1.377(7) . ?
C21 H21 0.9500 . ?
C22 C23 1.370(7) . ?
C22 H22 0.9500 . ?
C23 C24 1.403(5) . ?
C23 H23 0.9500 . ?
C24 C25 1.513(6) . ?
C25 C26 1.523(5) . ?
C25 C27 1.532(6) . ?
C25 H25 1.0000 . ?
C26 H26A 0.9800 . ?
C26 H26B 0.9800 . ?
C26 H26C 0.9800 . ?
C27 H27A 0.9800 . ?
C27 H27B 0.9800 . ?
C27 H27C 0.9800 . ?
C28 C29 1.537(6) . ?
C28 C30 1.543(5) . ?
C28 H28 1.0000 . ?
C29 H29A 0.9800 . ?
C29 H29B 0.9800 . ?
C29 H29C 0.9800 . ?
C30 H30A 0.9800 . ?
C30 H30B 0.9800 . ?
C30 H30C 0.9800 . ?
C31 C32 1.413(4) . ?
C31 C36 1.420(4) . ?
C32 C33 1.400(5) . ?
C32 C37 1.503(4) . ?
C33 C34 1.388(5) . ?
C33 H33 0.9500 . ?
C34 C35 1.385(5) . ?
C34 H34A 0.9500 . ?
C35 C36 1.390(5) . ?
C35 H35 0.9500 . ?
C36 C49 1.500(4) . ?
C37 C42 1.409(5) . ?
C37 C38 1.410(5) . ?
C38 C39 1.391(5) . ?
C38 C43 1.527(5) . ?
C39 C40 1.379(5) . ?
C39 H39 0.9500 . ?
C40 C41 1.375(5) . ?
C40 H40 0.9500 . ?
C41 C42 1.401(5) . ?
C41 H41 0.9500 . ?
C42 C46 1.526(5) . ?
C43 C45 1.531(5) . ?
C43 C44 1.539(5) . ?
C43 H43 1.0000 . ?
C44 H44A 0.9800 . ?
C44 H44B 0.9800 . ?
C44 H44C 0.9800 . ?
C45 H45A 0.9800 . ?
C45 H45B 0.9800 . ?
C45 H45C 0.9800 . ?
C46 C48 1.523(5) . ?
C46 C47 1.545(5) . ?
C46 H46 1.0000 . ?
C47 H47A 0.9800 . ?
C47 H47B 0.9800 . ?
C47 H47C 0.9800 . ?
C48 H48A 0.9800 . ?
C48 H48B 0.9800 . ?
C48 H48C 0.9800 . ?
C49 C50 1.406(5) . ?
C49 C54 1.413(4) . ?
C50 C51 1.395(5) . ?
C50 C55 1.523(5) . ?
C51 C52 1.385(5) . ?
C51 H51 0.9500 . ?
C52 C53 1.380(5) . ?
C52 H52A 0.9500 . ?
C53 C54 1.394(5) . ?
C53 H53 0.9500 . ?
C54 C58 1.518(5) . ?
C55 C57 1.523(5) . ?
C55 C56 1.526(5) . ?
C55 H55 1.0000 . ?
C56 H56A 0.9800 . ?
C56 H56B 0.9800 . ?
C56 H56C 0.9800 . ?
C57 H57A 0.9800 . ?
C57 H57B 0.9800 . ?
C57 H57C 0.9800 . ?
C58 C60 1.515(5) . ?
C58 C59 1.524(5) . ?
C58 H58 1.0000 . ?
C59 H59A 0.9800 . ?
C59 H59B 0.9800 . ?
C59 H59C 0.9800 . ?
C60 H60A 0.9800 . ?
C60 H60B 0.9800 . ?
C60 H60C 0.9800 . ?
C61 C63 1.266(13) . ?
C61 C64 1.386(10) . ?
C61 C62 1.398(14) . ?
C61 H61A 0.9805 . ?
C62 C64 1.303(13) 7_565 ?
C62 H62 0.9500 . ?
C63 H61A 0.3539 . ?
C63 H63A 0.9800 . ?
C63 H63B 0.9800 . ?
C63 H63C 0.9800 . ?
C64 C62 1.303(13) 7_565 ?
C64 H64 0.9500 . ?
C65 C66 1.353(10) . ?
C65 C70 1.364(9) . ?
C65 C71 1.468(11) . ?
C66 C67 1.439(14) . ?
C66 H66 0.9500 . ?
C67 C68 1.455(13) . ?
C67 H67 0.9500 . ?
C68 C69 1.261(13) . ?
C68 H68 0.9500 . ?
C69 C70 1.356(13) . ?
C69 H69 0.9500 . ?
C70 H70 0.9500 . ?
C71 H71A 0.9800 . ?
C71 H71B 0.9800 . ?
C71 H71C 0.9800 . ?
C65B C66B 1.359(16) . ?
C65B C70B 1.362(14) . ?
C65B C71B 1.428(17) . ?
C66B C67B 1.44(2) . ?
C66B H66B 0.9500 . ?
C67B C68B 1.453(17) . ?
C67B H67B 0.9500 . ?
C68B C69B 1.256(16) . ?
C68B H68B 0.9500 . ?
C69B C70B 1.380(18) . ?
C69B H69B 0.9500 . ?
C70B H70B 0.9500 . ?
C71B H71D 0.9800 . ?
C71B H71E 0.9800 . ?
C71B H71F 0.9800 . ?

loop_
_geom_torsion_atom_site_label_1
_geom_torsion_atom_site_label_2
_geom_torsion_atom_site_label_3
_geom_torsion_atom_site_label_4
_geom_torsion
_geom_torsion_site_symmetry_1
_geom_torsion_site_symmetry_2
_geom_torsion_site_symmetry_3
_geom_torsion_site_symmetry_4
_geom_torsion_publ_flag
N2 Ge1 N1 Ge1 0.0 . . . 2 ?
C1 Ge1 N1 Ge1 96.62(9) . . . 2 ?
N1 Ge1 N2 Ge1 0.0 . . . 2 ?
C1 Ge1 N2 Ge1 -96.80(9) . . . 2 ?
N3 Ge2 N3 Ge2 0.0 7_566 . . 7_566 ?
C31 Ge2 N3 Ge2 97.95(13) . . . 7_566 ?
N2 Ge1 C1 C2 137.9(3) . . . . ?
N1 Ge1 C1 C2 57.0(3) . . . . ?
N2 Ge1 C1 C6 -56.0(3) . . . . ?
N1 Ge1 C1 C6 -136.8(3) . . . . ?
C6 C1 C2 C3 4.0(5) . . . . ?
Ge1 C1 C2 C3 170.7(2) . . . . ?
C6 C1 C2 C7 -171.3(3) . . . . ?
Ge1 C1 C2 C7 -4.6(4) . . . . ?
C1 C2 C3 C4 -1.9(5) . . . . ?
C7 C2 C3 C4 173.7(3) . . . . ?
C2 C3 C4 C5 -0.9(5) . . . . ?
C3 C4 C5 C6 1.6(5) . . . . ?
C4 C5 C6 C1 0.6(5) . . . . ?
C4 C5 C6 C19 -175.3(3) . . . . ?
C2 C1 C6 C5 -3.4(5) . . . . ?
Ge1 C1 C6 C5 -169.9(2) . . . . ?
C2 C1 C6 C19 172.3(3) . . . . ?
Ge1 C1 C6 C19 5.8(4) . . . . ?
C3 C2 C7 C8 -96.6(4) . . . . ?
C1 C2 C7 C8 78.9(4) . . . . ?
C3 C2 C7 C12 79.9(4) . . . . ?
C1 C2 C7 C12 -104.6(4) . . . . ?
C12 C7 C8 C9 -0.8(5) . . . . ?
C2 C7 C8 C9 175.7(3) . . . . ?
C12 C7 C8 C13 -179.1(3) . . . . ?
C2 C7 C8 C13 -2.6(5) . . . . ?
C7 C8 C9 C10 0.6(5) . . . . ?
C13 C8 C9 C10 178.9(3) . . . . ?
C8 C9 C10 C11 -0.2(6) . . . . ?
C9 C10 C11 C12 0.0(6) . . . . ?
C8 C7 C12 C11 0.6(5) . . . . ?
C2 C7 C12 C11 -175.9(3) . . . . ?
C8 C7 C12 C16 -178.9(3) . . . . ?
C2 C7 C12 C16 4.6(5) . . . . ?
C10 C11 C12 C7 -0.2(5) . . . . ?
C10 C11 C12 C16 179.3(3) . . . . ?
C9 C8 C13 C15 36.4(5) . . . . ?
C7 C8 C13 C15 -145.4(3) . . . . ?
C9 C8 C13 C14 -88.4(4) . . . . ?
C7 C8 C13 C14 89.9(4) . . . . ?
C7 C12 C16 C17 -99.7(4) . . . . ?
C11 C12 C16 C17 80.8(4) . . . . ?
C7 C12 C16 C18 137.0(3) . . . . ?
C11 C12 C16 C18 -42.5(5) . . . . ?
C5 C6 C19 C24 98.3(4) . . . . ?
C1 C6 C19 C24 -77.5(4) . . . . ?
C5 C6 C19 C20 -78.2(4) . . . . ?
C1 C6 C19 C20 105.9(4) . . . . ?
C24 C19 C20 C21 -0.4(5) . . . . ?
C6 C19 C20 C21 176.0(3) . . . . ?
C24 C19 C20 C28 178.6(3) . . . . ?
C6 C19 C20 C28 -5.0(5) . . . . ?
C19 C20 C21 C22 0.5(6) . . . . ?
C28 C20 C21 C22 -178.4(4) . . . . ?
C20 C21 C22 C23 0.0(7) . . . . ?
C21 C22 C23 C24 -0.7(7) . . . . ?
C22 C23 C24 C19 0.8(6) . . . . ?
C22 C23 C24 C25 -177.5(4) . . . . ?
C20 C19 C24 C23 -0.3(5) . . . . ?
C6 C19 C24 C23 -176.7(3) . . . . ?
C20 C19 C24 C25 178.0(3) . . . . ?
C6 C19 C24 C25 1.6(5) . . . . ?
C23 C24 C25 C26 80.9(5) . . . . ?
C19 C24 C25 C26 -97.4(4) . . . . ?
C23 C24 C25 C27 -45.1(5) . . . . ?
C19 C24 C25 C27 136.7(4) . . . . ?
C19 C20 C28 C29 102.7(4) . . . . ?
C21 C20 C28 C29 -78.4(5) . . . . ?
C19 C20 C28 C30 -133.9(4) . . . . ?
C21 C20 C28 C30 45.0(5) . . . . ?
N3 Ge2 C31 C32 -60.4(3) 7_566 . . . ?
N3 Ge2 C31 C32 -142.2(2) . . . . ?
N3 Ge2 C31 C36 136.2(3) 7_566 . . . ?
N3 Ge2 C31 C36 54.4(3) . . . . ?
C36 C31 C32 C33 -1.6(5) . . . . ?
Ge2 C31 C32 C33 -165.7(2) . . . . ?
C36 C31 C32 C37 176.9(3) . . . . ?
Ge2 C31 C32 C37 12.8(4) . . . . ?
C31 C32 C33 C34 0.7(5) . . . . ?
C37 C32 C33 C34 -177.9(3) . . . . ?
C32 C33 C34 C35 0.4(5) . . . . ?
C33 C34 C35 C36 -0.4(5) . . . . ?
C34 C35 C36 C31 -0.6(5) . . . . ?
C34 C35 C36 C49 177.6(3) . . . . ?
C32 C31 C36 C35 1.6(5) . . . . ?
Ge2 C31 C36 C35 165.5(2) . . . . ?
C32 C31 C36 C49 -176.6(3) . . . . ?
Ge2 C31 C36 C49 -12.6(4) . . . . ?
C33 C32 C37 C42 95.0(4) . . . . ?
C31 C32 C37 C42 -83.5(4) . . . . ?
C33 C32 C37 C38 -81.7(4) . . . . ?
C31 C32 C37 C38 99.7(4) . . . . ?
C42 C37 C38 C39 1.4(5) . . . . ?
C32 C37 C38 C39 178.1(3) . . . . ?
C42 C37 C38 C43 -177.2(3) . . . . ?
C32 C37 C38 C43 -0.5(4) . . . . ?
C37 C38 C39 C40 -0.9(5) . . . . ?
C43 C38 C39 C40 177.7(3) . . . . ?
C38 C39 C40 C41 0.5(5) . . . . ?
C39 C40 C41 C42 -0.4(5) . . . . ?
C40 C41 C42 C37 0.8(5) . . . . ?
C40 C41 C42 C46 -175.7(3) . . . . ?
C38 C37 C42 C41 -1.3(5) . . . . ?
C32 C37 C42 C41 -178.0(3) . . . . ?
C38 C37 C42 C46 175.2(3) . . . . ?
C32 C37 C42 C46 -1.6(5) . . . . ?
C39 C38 C43 C45 44.3(4) . . . . ?
C37 C38 C43 C45 -137.1(3) . . . . ?
C39 C38 C43 C44 -78.5(4) . . . . ?
C37 C38 C43 C44 100.0(4) . . . . ?
C41 C42 C46 C48 -40.3(5) . . . . ?
C37 C42 C46 C48 143.3(3) . . . . ?
C41 C42 C46 C47 84.0(4) . . . . ?
C37 C42 C46 C47 -92.3(4) . . . . ?
C35 C36 C49 C50 -100.1(4) . . . . ?
C31 C36 C49 C50 78.1(4) . . . . ?
C35 C36 C49 C54 79.6(4) . . . . ?
C31 C36 C49 C54 -102.2(4) . . . . ?
C54 C49 C50 C51 2.9(5) . . . . ?
C36 C49 C50 C51 -177.3(3) . . . . ?
C54 C49 C50 C55 -172.7(3) . . . . ?
C36 C49 C50 C55 7.0(5) . . . . ?
C49 C50 C51 C52 -1.0(5) . . . . ?
C55 C50 C51 C52 174.7(3) . . . . ?
C50 C51 C52 C53 -1.2(6) . . . . ?
C51 C52 C53 C54 1.4(6) . . . . ?
C52 C53 C54 C49 0.5(5) . . . . ?
C52 C53 C54 C58 -179.1(3) . . . . ?
C50 C49 C54 C53 -2.7(5) . . . . ?
C36 C49 C54 C53 177.6(3) . . . . ?
C50 C49 C54 C58 176.9(3) . . . . ?
C36 C49 C54 C58 -2.9(5) . . . . ?
C51 C50 C55 C57 35.0(5) . . . . ?
C49 C50 C55 C57 -149.5(3) . . . . ?
C51 C50 C55 C56 -88.4(4) . . . . ?
C49 C50 C55 C56 87.2(4) . . . . ?
C53 C54 C58 C60 66.8(4) . . . . ?
C49 C54 C58 C60 -112.8(4) . . . . ?
C53 C54 C58 C59 -56.7(4) . . . . ?
C49 C54 C58 C59 123.7(4) . . . . ?
C63 C61 C62 C64 174.8(9) . . . 7_565 ?
C64 C61 C62 C64 -0.8(13) . . . 7_565 ?
C63 C61 C64 C62 -174.0(10) . . . 7_565 ?
C62 C61 C64 C62 0.9(14) . . . 7_565 ?
C70 C65 C66 C67 3.3(12) . . . . ?
C71 C65 C66 C67 180.0(8) . . . . ?
C65 C66 C67 C68 -0.9(13) . . . . ?
C66 C67 C68 C69 -0.7(14) . . . . ?
C67 C68 C69 C70 -0.2(15) . . . . ?
C68 C69 C70 C65 2.7(14) . . . . ?
C66 C65 C70 C69 -4.2(12) . . . . ?
C71 C65 C70 C69 179.3(8) . . . . ?
C70B C65B C66B C67B 5(2) . . . . ?
C71B C65B C66B C67B -178.4(15) . . . . ?
C65B C66B C67B C68B -4(3) . . . . ?
C66B C67B C68B C69B 5(3) . . . . ?
C67B C68B C69B C70B -7(3) . . . . ?
C66B C65B C70B C69B -7(2) . . . . ?
C71B C65B C70B C69B 177.0(15) . . . . ?
C68B C69B C70B C65B 8(2) . . . . ?
